data_2212121
loop_
_publ_author_name
'Zhu Tao'
'Li Bao'
'Yang Guang-Di'
'Wu Li-Xin'

_publ_section_title
;
 Disodium diaquabis(malonato-\k^2^<i>O</i>,<i>O</i>')nickelate(II)
 dihydrate
;
_journal_coeditor_code CV2171
_journal_issue 2
_journal_name_full 'Acta Crystallographica Section E'
_journal_page_first m409
_journal_page_last m410
_journal_paper_doi 10.1107/S1600536806055632
_journal_volume 63
_journal_year 2007
_chemical_formula_iupac 'Na2 [Ni (C3 H2 O4)2 (H2 O)2], 2H2 O'
_chemical_formula_moiety '2(Na +), C6 H8 Ni O10 2-, 2H2 O1'
_chemical_formula_sum 'C6 H12 Na2 Ni O12'
_chemical_formula_weight 380.85
_chemical_name_systematic
;
Disodium diaquabis(malonato-\k^2^O,O')nickel(II) dihydrate
;
_space_group_IT_number 19
_symmetry_cell_setting orthorhombic
_symmetry_space_group_name_Hall 'P 2ac 2ab'
_symmetry_space_group_name_H-M 'P 21 21 21'
_atom_sites_solution_hydrogens geom
_atom_sites_solution_primary direct
_atom_sites_solution_secondary difmap
_cell_angle_alpha 90.00
_cell_angle_beta 90.00
_cell_angle_gamma 90.00
_cell_formula_units_Z 4
_cell_length_a 7.287(3)
_cell_length_b 10.070(5)
_cell_length_c 17.646(10)
_cell_measurement_reflns_used 10182
_cell_measurement_temperature 291(2)
_cell_measurement_theta_max 55.12
_cell_measurement_theta_min 6.05
_cell_volume 1294.9(11)
_computing_cell_refinement RAPID-AUTO
_computing_data_collection 'RAPID-AUTO (Rigaku, 1998)'
_computing_data_reduction 'CrystalStructure (Rigaku/MSC, 2002)'
_computing_molecular_graphics 'PLATON (Spek, 2003)'
_computing_publication_material SHELXL97
_computing_structure_refinement 'SHELXL97 (Sheldrick, 1997)'
_computing_structure_solution 'SHELXS97 (Sheldrick, 1997)'
_diffrn_ambient_temperature 291(2)
_diffrn_measured_fraction_theta_full 0.968
_diffrn_measured_fraction_theta_max 0.968
_diffrn_measurement_device_type 'Rigaku R-AXIS RAPID'
_diffrn_measurement_method \w
_diffrn_radiation_monochromator graphite
_diffrn_radiation_source 'fine-focus sealed tube'
_diffrn_radiation_type MoK\a
_diffrn_radiation_wavelength 0.71073
_diffrn_reflns_av_R_equivalents 0.0437
_diffrn_reflns_av_sigmaI/netI 0.0429
_diffrn_reflns_limit_h_max 9
_diffrn_reflns_limit_h_min -9
_diffrn_reflns_limit_k_max 11
_diffrn_reflns_limit_k_min -13
_diffrn_reflns_limit_l_max 22
_diffrn_reflns_limit_l_min -22
_diffrn_reflns_number 11928
_diffrn_reflns_theta_full 27.48
_diffrn_reflns_theta_max 27.48
_diffrn_reflns_theta_min 3.02
_diffrn_standards_decay_% 0
_diffrn_standards_interval_count 0
_diffrn_standards_interval_time 0
_diffrn_standards_number 0
_exptl_absorpt_coefficient_mu 1.628
_exptl_absorpt_correction_T_max 0.7119
_exptl_absorpt_correction_T_min 0.6392
_exptl_absorpt_correction_type multi-scan
_exptl_absorpt_process_details '(ABSCOR; Higashi, 1995)'
_exptl_crystal_colour green
_exptl_crystal_density_diffrn 1.954
_exptl_crystal_density_method 'not measured'
_exptl_crystal_description block
_exptl_crystal_F_000 776
_exptl_crystal_size_max 0.30
_exptl_crystal_size_mid 0.29
_exptl_crystal_size_min 0.22
_refine_diff_density_max 0.944
_refine_diff_density_min -0.488
_refine_ls_abs_structure_details 'Flack (1983)'
_refine_ls_abs_structure_Flack -0.009(15)
_refine_ls_extinction_method none
_refine_ls_goodness_of_fit_ref 1.015
_refine_ls_hydrogen_treatment constr
_refine_ls_matrix_type full
_refine_ls_number_parameters 190
_refine_ls_number_reflns 2858
_refine_ls_number_restraints 6
_refine_ls_restrained_S_all 1.023
_refine_ls_R_factor_all 0.0380
_refine_ls_R_factor_gt 0.0351
_refine_ls_shift/su_max 0.001
_refine_ls_shift/su_mean 0.000
_refine_ls_structure_factor_coef Fsqd
_refine_ls_weighting_details 'calc w=1/[\s^2^(Fo^2^)+(0.0527P)^2^] where P=(Fo^2^+2Fc^2^)/3'
_refine_ls_weighting_scheme calc
_refine_ls_wR_factor_gt 0.0808
_refine_ls_wR_factor_ref 0.0823
_reflns_number_gt 2678
_reflns_number_total 2858
_reflns_threshold_expression I>2\s(I)
_cod_data_source_file cv2171.cif
_cod_data_source_block I
_cod_database_code 2212121
_cod_database_fobs_code 2212121

loop_
_symmetry_equiv_pos_as_xyz
'x, y, z'
'-x+1/2, -y, z+1/2'
'-x, y+1/2, -z+1/2'
'x+1/2, -y+1/2, -z'

loop_
_atom_site_type_symbol
_atom_site_label
_atom_site_fract_x
_atom_site_fract_y
_atom_site_fract_z
_atom_site_U_iso_or_equiv
_atom_site_adp_type
_atom_site_calc_flag
_atom_site_refinement_flags
_atom_site_occupancy
_atom_site_disorder_assembly
_atom_site_disorder_group
C C1 0.9032(4) 0.8623(3) 0.67488(16) 0.0249(6) Uani d . 1 . .
C C2 0.9735(4) 0.9916(3) 0.70892(18) 0.0268(7) Uani d . 1 . .
H H1 1.0602 0.9697 0.7487 0.032 Uiso calc R 1 . .
H H2 1.0407 1.0389 0.6699 0.032 Uiso calc R 1 . .
C C3 0.8325(4) 1.0845(3) 0.74146(16) 0.0189(5) Uani d . 1 . .
C C4 0.5507(4) 0.5950(3) 0.87993(16) 0.0212(6) Uani d . 1 . .
C C5 0.4454(6) 0.6693(4) 0.9404(2) 0.0350(8) Uani d . 1 . .
H H3 0.3162 0.6571 0.9290 0.042 Uiso calc R 1 . .
H H4 0.4682 0.6232 0.9878 0.042 Uiso calc R 1 . .
C C6 0.4716(4) 0.8154(3) 0.95634(17) 0.0239(6) Uani d . 1 . .
Na Na1 0.39261(18) 1.09929(14) 0.81517(8) 0.0329(3) Uani d . 1 . .
Na Na2 0.3528(4) 1.08315(18) 1.01614(11) 0.0664(6) Uani d U 1 . .
Ni Ni1 0.66821(5) 0.84807(4) 0.810627(19) 0.01772(10) Uani d . 1 . .
O O1 0.7798(3) 0.7983(2) 0.70965(12) 0.0240(5) Uani d . 1 . .
O O2 0.9703(4) 0.8261(3) 0.61386(15) 0.0439(7) Uani d . 1 . .
O O3 0.7190(3) 1.0434(2) 0.79097(12) 0.0246(5) Uani d . 1 A .
O O4 0.8334(3) 1.2013(2) 0.71909(14) 0.0301(5) Uani d . 1 . .
O O5 0.6104(3) 0.6541(2) 0.82266(11) 0.0237(4) Uani d . 1 . .
O O6 0.5712(5) 0.4727(2) 0.88942(15) 0.0432(7) Uani d . 1 . .
O O7 0.5444(3) 0.8935(2) 0.90976(13) 0.0296(5) Uani d . 1 A .
O O8 0.4078(4) 0.8538(3) 1.01879(13) 0.0387(6) Uani d . 1 A .
O O9 0.9173(3) 0.8222(2) 0.86757(12) 0.0249(5) Uani d . 1 A .
H H5 0.9917 0.7896 0.8358 0.037 Uiso d R 1 . .
H H6 0.9183 0.7724 0.9067 0.037 Uiso d R 1 . .
O O10 0.4169(3) 0.8827(2) 0.75736(12) 0.0257(5) Uani d . 1 A .
H H8 0.3230 0.8341 0.7623 0.039 Uiso d R 1 . .
H H7 0.4188 0.9125 0.7124 0.039 Uiso d R 1 . .
O O11 0.1439(4) 1.0618(3) 0.90675(15) 0.0406(6) Uani d . 1 A .
H H9 0.0899 1.1340 0.8948 0.061 Uiso d R 1 . .
H H10 0.0648 0.9998 0.9021 0.061 Uiso d R 1 . .
O O12 0.5554(13) 1.2054(7) 0.9193(4) 0.060(2) Uiso d P 0.616(19) A 1
H H12 0.6542 1.2248 0.8934 0.090 Uiso d PR 0.616(19) A 1
H H11 0.5666 1.1234 0.9307 0.090 Uiso d PR 0.616(19) A 1
O O12A 0.468(3) 1.2210(12) 0.9338(7) 0.074(4) Uiso d P 0.384(19) A 2
H H12A 0.3858 1.2684 0.9202 0.110 Uiso d PR 0.384(19) A 2
H H11A 0.5319 1.2579 0.9689 0.110 Uiso d PR 0.384(19) A 2

loop_
_atom_site_aniso_label
_atom_site_aniso_U_11
_atom_site_aniso_U_22
_atom_site_aniso_U_33
_atom_site_aniso_U_12
_atom_site_aniso_U_13
_atom_site_aniso_U_23
C1 0.0306(14) 0.0226(16) 0.0214(14) -0.0007(12) 0.0027(10) 0.0020(12)
C2 0.0258(14) 0.0178(15) 0.0368(18) -0.0004(12) 0.0108(12) -0.0018(12)
C3 0.0191(12) 0.0147(13) 0.0227(13) -0.0025(11) -0.0009(11) -0.0025(9)
C4 0.0273(15) 0.0157(14) 0.0207(14) -0.0037(11) -0.0007(11) -0.0023(10)
C5 0.053(2) 0.0237(17) 0.0284(17) -0.0047(15) 0.0140(14) -0.0008(13)
C6 0.0278(15) 0.0266(17) 0.0171(13) 0.0023(12) 0.0041(11) -0.0020(11)
Na1 0.0351(7) 0.0300(7) 0.0337(7) 0.0045(5) 0.0047(5) 0.0003(6)
Na2 0.1113(17) 0.0398(10) 0.0482(10) -0.0077(10) -0.0415(11) 0.0045(7)
Ni1 0.02099(16) 0.01576(17) 0.01640(16) -0.00020(14) 0.00253(13) 0.00098(13)
O1 0.0294(11) 0.0218(11) 0.0210(11) -0.0058(8) 0.0061(8) -0.0020(8)
O2 0.0649(17) 0.0340(15) 0.0327(13) -0.0167(13) 0.0257(12) -0.0103(11)
O3 0.0268(10) 0.0187(10) 0.0284(12) 0.0005(8) 0.0060(8) 0.0016(8)
O4 0.0269(10) 0.0199(10) 0.0433(13) -0.0015(10) 0.0095(10) 0.0046(9)
O5 0.0357(10) 0.0171(10) 0.0183(10) -0.0017(8) 0.0030(7) -0.0002(8)
O6 0.0778(19) 0.0191(13) 0.0328(14) -0.0038(12) 0.0088(13) 0.0029(10)
O7 0.0429(13) 0.0212(11) 0.0248(12) 0.0026(10) 0.0104(9) -0.0002(9)
O8 0.0611(15) 0.0330(14) 0.0219(11) 0.0072(13) 0.0158(10) 0.0004(11)
O9 0.0291(10) 0.0249(12) 0.0208(10) 0.0054(9) 0.0004(8) -0.0020(8)
O10 0.0232(10) 0.0259(12) 0.0280(11) -0.0054(8) -0.0003(8) 0.0073(9)
O11 0.0468(15) 0.0350(13) 0.0399(14) 0.0063(12) 0.0021(11) 0.0052(11)

loop_
_atom_type_symbol
_atom_type_description
_atom_type_scat_dispersion_real
_atom_type_scat_dispersion_imag
_atom_type_scat_source
C C 0.0033 0.0016 'International Tables Vol C Tables 4.2.6.8 and 6.1.1.4'
H H 0.0000 0.0000 'International Tables Vol C Tables 4.2.6.8 and 6.1.1.4'
Na Na 0.0362 0.0249 'International Tables Vol C Tables 4.2.6.8 and 6.1.1.4'
O O 0.0106 0.0060 'International Tables Vol C Tables 4.2.6.8 and 6.1.1.4'
Ni Ni 0.3393 1.1124 'International Tables Vol C Tables 4.2.6.8 and 6.1.1.4'

loop_
_geom_angle_atom_site_label_1
_geom_angle_atom_site_label_2
_geom_angle_atom_site_label_3
_geom_angle_site_symmetry_1
_geom_angle_site_symmetry_3
_geom_angle
_geom_angle_publ_flag
O2 C1 O1 . . 123.5(3) ?
O2 C1 C2 . . 117.5(3) ?
O1 C1 C2 . . 118.9(3) ?
C3 C2 C1 . . 116.9(3) ?
C3 C2 H1 . . 108.1 ?
C1 C2 H1 . . 108.1 ?
C3 C2 H2 . . 108.1 ?
C1 C2 H2 . . 108.1 ?
H1 C2 H2 . . 107.3 ?
O4 C3 O3 . . 122.0(3) ?
O4 C3 C2 . . 117.7(3) ?
O3 C3 C2 . . 120.3(2) ?
O5 C4 O6 . . 122.3(3) ?
O5 C4 C5 . . 120.8(3) ?
O6 C4 C5 . . 116.9(3) ?
C6 C5 C4 . . 123.3(3) ?
C6 C5 H3 . . 106.5 ?
C4 C5 H3 . . 106.5 ?
C6 C5 H4 . . 106.5 ?
C4 C5 H4 . . 106.5 ?
H3 C5 H4 . . 106.5 ?
O7 C6 O8 . . 122.5(3) ?
O7 C6 C5 . . 122.8(3) ?
O8 C6 C5 . . 114.6(3) ?
O1 Na1 O10 3_656 . 135.56(10) ?
O1 Na1 O12 3_656 . 91.5(2) ?
O10 Na1 O12 . . 132.8(2) ?
O1 Na1 O11 3_656 . 82.10(9) ?
O10 Na1 O11 . . 101.12(10) ?
O12 Na1 O11 . . 86.0(2) ?
O1 Na1 O3 3_656 . 131.17(10) ?
O10 Na1 O3 . . 69.65(8) ?
O12 Na1 O3 . . 76.2(3) ?
O11 Na1 O3 . . 141.75(11) ?
O1 Na1 O12A 3_656 . 81.8(4) ?
O10 Na1 O12A . . 141.7(3) ?
O12 Na1 O12A . . 16.4(3) ?
O11 Na1 O12A . . 71.7(4) ?
O3 Na1 O12A . . 92.6(5) ?
O1 Na1 O5 3_656 3_656 68.50(8) ?
O10 Na1 O5 . 3_656 77.81(9) ?
O12 Na1 O5 . 3_656 130.02(19) ?
O11 Na1 O5 . 3_656 131.97(10) ?
O3 Na1 O5 . 3_656 83.73(8) ?
O12A Na1 O5 . 3_656 135.5(3) ?
O1 Na1 O7 3_656 . 154.82(9) ?
O10 Na1 O7 . . 64.33(8) ?
O12 Na1 O7 . . 72.03(17) ?
O11 Na1 O7 . . 77.96(9) ?
O3 Na1 O7 . . 64.45(8) ?
O12A Na1 O7 . . 77.4(3) ?
O5 Na1 O7 3_656 . 136.68(8) ?
O1 Na1 Ni1 3_656 3_656 36.26(5) ?
O10 Na1 Ni1 . 3_656 113.72(8) ?
O12 Na1 Ni1 . 3_656 103.56(16) ?
O11 Na1 Ni1 . 3_656 116.72(8) ?
O3 Na1 Ni1 . 3_656 100.42(7) ?
O12A Na1 Ni1 . 3_656 102.5(3) ?
O5 Na1 Ni1 3_656 3_656 36.24(5) ?
O7 Na1 Ni1 . 3_656 164.76(7) ?
O1 Na1 H7 3_656 . 120.7 ?
O10 Na1 H7 . . 18.8 ?
O12 Na1 H7 . . 143.3 ?
O11 Na1 H7 . . 113.5 ?
O3 Na1 H7 . . 69.4 ?
O12A Na1 H7 . . 157.0 ?
O5 Na1 H7 3_656 . 59.0 ?
O7 Na1 H7 . . 81.8 ?
Ni1 Na1 H7 3_656 . 95.0 ?
O1 Na1 H9 3_656 . 63.3 ?
O10 Na1 H9 . . 113.9 ?
O12 Na1 H9 . . 87.0 ?
O11 Na1 H9 . . 18.8 ?
O3 Na1 H9 . . 157.4 ?
O12A Na1 H9 . . 70.8 ?
O5 Na1 H9 3_656 . 118.9 ?
O7 Na1 H9 . . 96.2 ?
Ni1 Na1 H9 3_656 . 98.2 ?
H7 Na1 H9 . . 121.7 ?
O1 Na1 H12 3_656 . 94.2 ?
O10 Na1 H12 . . 126.4 ?
O12 Na1 H12 . . 19.0 ?
O11 Na1 H12 . . 105.0 ?
O3 Na1 H12 . . 60.8 ?
O12A Na1 H12 . . 34.3 ?
O5 Na1 H12 3_656 . 113.9 ?
O7 Na1 H12 . . 76.5 ?
Ni1 Na1 H12 3_656 . 94.7 ?
H7 Na1 H12 . . 130.2 ?
H9 Na1 H12 . . 105.0 ?
O1 Na1 H11 3_656 . 110.1 ?
O10 Na1 H11 . . 114.2 ?
O12 Na1 H11 . . 20.3 ?
O11 Na1 H11 . . 81.2 ?
O3 Na1 H11 . . 70.4 ?
O12A Na1 H11 . . 28.7 ?
O5 Na1 H11 3_656 . 143.7 ?
O7 Na1 H11 . . 51.8 ?
Ni1 Na1 H11 3_656 . 123.3 ?
H7 Na1 H11 . . 128.2 ?
H9 Na1 H11 . . 88.6 ?
H12 Na1 H11 . . 30.8 ?
O1 Na1 H12A 3_656 . 63.9 ?
O10 Na1 H12A . . 157.5 ?
O12 Na1 H12A . . 32.5 ?
O11 Na1 H12A . . 66.8 ?
O3 Na1 H12A . . 107.4 ?
O12A Na1 H12A . . 18.5 ?
O5 Na1 H12A 3_656 . 124.6 ?
O7 Na1 H12A . . 93.9 ?
Ni1 Na1 H12A 3_656 . 88.8 ?
H7 Na1 H12A . . 175.4 ?
H9 Na1 H12A . . 60.1 ?
H12 Na1 H12A . . 46.7 ?
H11 Na1 H12A . . 47.2 ?
O12A Na2 O2 . 2_675 91.7(3) ?
O12A Na2 O8 . . 125.1(5) ?
O2 Na2 O8 2_675 . 106.00(12) ?
O12A Na2 O11 . . 76.8(4) ?
O2 Na2 O11 2_675 . 161.96(13) ?
O8 Na2 O11 . . 92.02(11) ?
O12A Na2 O12 . . 14.2(4) ?
O2 Na2 O12 2_675 . 89.22(18) ?
O8 Na2 O12 . . 112.7(2) ?
O11 Na2 O12 . . 82.89(17) ?
O12A Na2 O6 . 4_467 146.8(5) ?
O2 Na2 O6 2_675 4_467 92.60(12) ?
O8 Na2 O6 . 4_467 84.98(11) ?
O11 Na2 O6 . 4_467 89.76(13) ?
O12 Na2 O6 . 4_467 160.9(2) ?
O12A Na2 H11 . . 32.3 ?
O2 Na2 H11 2_675 . 92.4 ?
O8 Na2 H11 . . 94.2 ?
O11 Na2 H11 . . 85.2 ?
O12 Na2 H11 . . 18.6 ?
O6 Na2 H11 4_467 . 174.9 ?
O12A Na2 H12A . . 17.7 ?
O2 Na2 H12A 2_675 . 98.8 ?
O8 Na2 H12A . . 136.3 ?
O11 Na2 H12A . . 66.4 ?
O12 Na2 H12A . . 31.6 ?
O6 Na2 H12A 4_467 . 129.7 ?
H11 Na2 H12A . . 48.7 ?
O12A Na2 H11A . . 21.5 ?
O2 Na2 H11A 2_675 . 70.2 ?
O8 Na2 H11A . . 130.6 ?
O11 Na2 H11A . . 97.5 ?
O12 Na2 H11A . . 23.8 ?
O6 Na2 H11A 4_467 . 143.0 ?
H11 Na2 H11A . . 39.2 ?
H12A Na2 H11A . . 32.4 ?
O5 Ni1 O7 . . 92.01(9) yes
O5 Ni1 O1 . . 86.36(8) yes
O7 Ni1 O1 . . 177.04(10) yes
O5 Ni1 O3 . . 175.94(9) yes
O7 Ni1 O3 . . 90.57(9) yes
O1 Ni1 O3 . . 90.93(9) yes
O5 Ni1 O10 . . 91.48(9) yes
O7 Ni1 O10 . . 87.72(10) yes
O1 Ni1 O10 . . 89.85(9) yes
O3 Ni1 O10 . . 85.49(9) yes
O5 Ni1 O9 . . 90.58(9) yes
O7 Ni1 O9 . . 89.99(10) yes
O1 Ni1 O9 . . 92.49(9) yes
O3 Ni1 O9 . . 92.55(9) yes
O10 Ni1 O9 . . 176.97(9) yes
O5 Ni1 Na1 . 3_646 47.21(6) ?
O7 Ni1 Na1 . 3_646 132.72(8) ?
O1 Ni1 Na1 . 3_646 44.72(7) ?
O3 Ni1 Na1 . 3_646 129.06(7) ?
O10 Ni1 Na1 . 3_646 73.30(7) ?
O9 Ni1 Na1 . 3_646 109.72(7) ?
C1 O1 Ni1 . . 125.9(2) ?
C1 O1 Na1 . 3_646 135.0(2) ?
Ni1 O1 Na1 . 3_646 99.02(9) ?
C1 O2 Na2 . 2_674 138.1(2) ?
C3 O3 Ni1 . . 123.41(18) ?
C3 O3 Na1 . . 131.88(19) ?
Ni1 O3 Na1 . . 90.89(9) ?
C4 O5 Ni1 . . 128.4(2) ?
C4 O5 Na1 . 3_646 132.8(2) ?
Ni1 O5 Na1 . 3_646 96.55(8) ?
C4 O6 Na2 . 4_567 112.2(2) ?
C6 O7 Ni1 . . 127.9(2) ?
C6 O7 Na1 . . 131.9(2) ?
Ni1 O7 Na1 . . 80.38(8) ?
C6 O8 Na2 . . 110.4(2) ?
Ni1 O9 H5 . . 106.6 ?
Ni1 O9 H6 . . 118.0 ?
H5 O9 H6 . . 107.7 ?
Ni1 O10 Na1 . . 91.42(9) ?
Ni1 O10 H8 . . 124.5 ?
Na1 O10 H8 . . 114.8 ?
Ni1 O10 H7 . . 117.7 ?
Na1 O10 H7 . . 94.4 ?
H8 O10 H7 . . 108.3 ?
Na1 O11 Na2 . . 92.64(13) ?
Na1 O11 H9 . . 92.7 ?
Na2 O11 H9 . . 113.7 ?
Na1 O11 H10 . . 123.2 ?
Na2 O11 H10 . . 123.7 ?
H9 O11 H10 . . 106.8 ?
Na1 O12 Na2 . . 90.7(2) ?
Na1 O12 H12 . . 96.1 ?
Na2 O12 H12 . . 157.9 ?
Na1 O12 H11 . . 78.5 ?
Na2 O12 H11 . . 55.6 ?
H12 O12 H11 . . 105.1 ?
Na1 O12 H12A . . 77.0 ?
Na2 O12 H12A . . 72.6 ?
H12 O12 H12A . . 129.5 ?
H11 O12 H12A . . 121.6 ?
Na1 O12 H11A . . 141.3 ?
Na2 O12 H11A . . 65.7 ?
H12 O12 H11A . . 117.5 ?
H11 O12 H11A . . 108.0 ?
H12A O12 H11A . . 67.1 ?
Na2 O12A Na1 . . 99.3(5) ?
Na2 O12A H11 . . 75.1 ?
Na1 O12A H11 . . 72.3 ?
Na2 O12A H12A . . 106.9 ?
Na1 O12A H12A . . 82.9 ?
H11 O12A H12A . . 155.0 ?
Na2 O12A H11A . . 90.2 ?
Na1 O12A H11A . . 160.0 ?
H11 O12A H11A . . 93.5 ?
H12A O12A H11A . . 111.2 ?

loop_
_geom_bond_atom_site_label_1
_geom_bond_atom_site_label_2
_geom_bond_site_symmetry_2
_geom_bond_distance
_geom_bond_publ_flag
C1 O2 . 1.237(4) ?
C1 O1 . 1.265(4) ?
C1 C2 . 1.523(4) ?
C2 C3 . 1.504(4) ?
C2 H1 . 0.9700 ?
C2 H2 . 0.9700 ?
C3 O4 . 1.240(4) ?
C3 O3 . 1.272(4) ?
C4 O5 . 1.251(4) ?
C4 O6 . 1.252(4) ?
C4 C5 . 1.512(5) ?
C5 C6 . 1.511(5) ?
C5 H3 . 0.9700 ?
C5 H4 . 0.9700 ?
C6 O7 . 1.255(4) ?
C6 O8 . 1.257(4) ?
Na1 O1 3_656 2.406(3) yes
Na1 O10 . 2.415(3) yes
Na1 O12 . 2.434(6) yes
Na1 O11 . 2.458(3) yes
Na1 O3 . 2.481(3) yes
Na1 O12A . 2.486(12) yes
Na1 O5 3_656 2.494(3) yes
Na1 O7 . 2.881(3) ?
Na1 Ni1 3_656 3.376(2) ?
Na1 H7 . 2.6196 ?
Na1 H9 . 2.6393 ?
Na1 H12 . 2.6718 ?
Na1 H11 . 2.4129 ?
Na1 H12A . 2.5173 ?
Na2 O12A . 2.178(13) yes
Na2 O2 2_675 2.339(3) yes
Na2 O8 . 2.345(4) yes
Na2 O11 . 2.468(3) yes
Na2 O12 . 2.572(8) yes
Na2 O6 4_467 2.703(4) yes
Na2 H11 . 2.2055 ?
Na2 H12A . 2.5310 ?
Na2 H11A . 2.3444 ?
Ni1 O5 . 2.009(2) yes
Ni1 O7 . 2.021(2) yes
Ni1 O1 . 2.022(2) yes
Ni1 O3 . 2.032(2) yes
Ni1 O10 . 2.088(2) yes
Ni1 O9 . 2.091(2) yes
Ni1 Na1 3_646 3.376(2) ?
O1 Na1 3_646 2.406(3) ?
O2 Na2 2_674 2.339(3) ?
O5 Na1 3_646 2.494(3) ?
O6 Na2 4_567 2.703(4) ?
O9 H5 . 0.8464 ?
O9 H6 . 0.8537 ?
O10 H8 . 0.8452 ?
O10 H7 . 0.8485 ?
O11 H9 . 0.8535 ?
O11 H10 . 0.8529 ?
O12 H12 . 0.8749 ?
O12 H11 . 0.8537 ?
O12A H12A . 0.8032 ?
O12A H11A . 0.8599 ?

loop_
_geom_hbond_atom_site_label_D
_geom_hbond_atom_site_label_H
_geom_hbond_atom_site_label_A
_geom_hbond_site_symmetry_A
_geom_hbond_distance_DH
_geom_hbond_distance_HA
_geom_hbond_distance_DA
_geom_hbond_angle_DHA
O9 H5 O4 3_746 0.85 1.83 2.669(3) 170
O9 H6 O8 4_567 0.85 1.83 2.677(4) 171
O10 H8 O4 3_646 0.85 1.79 2.614(3) 165
O10 H7 O6 3_656 0.85 1.90 2.746(4) 178
O11 H9 O2 3_656 0.85 1.99 2.813(4) 162
O11 H10 O9 1_455 0.85 2.17 3.004(4) 164
